data_4315669
loop_
_publ_author_name
'Nathalie Lavoie'
'Serge I. Gorelsky'
'Zhixian Liu'
'Tara J. Burchell'
'Glenn P. A. Yap'
'Darrin S. Richeson'

_publ_section_title
;
 Disubstituted 1,8-Diamidonaphthalene Ligands as a Flexible, Responsive,
 and Reactive Framework for Tantalum Complexes
;
_journal_name_full 'Inorganic Chemistry'
_journal_page_first 5231
_journal_page_last 5240
_journal_paper_doi 10.1021/ic1003963
_journal_volume 49
_journal_year 2010
_chemical_formula_sum 'C25 H25 N2 Ta'
_chemical_formula_weight 534.42
_chemical_name_systematic
;
 ?
;
_space_group_IT_number 2
_symmetry_cell_setting triclinic
_symmetry_space_group_name_Hall '-P 1'
_symmetry_space_group_name_H-M 'P -1'
_atom_sites_solution_hydrogens geom
_atom_sites_solution_primary direct
_atom_sites_solution_secondary difmap
_audit_creation_method SHELXL-97
_cell_angle_alpha 96.708(2)
_cell_angle_beta 113.601(2)
_cell_angle_gamma 113.073(2)
_cell_formula_units_Z 2
_cell_length_a 10.5074(11)
_cell_length_b 10.5509(11)
_cell_length_c 11.9869(13)
_cell_measurement_reflns_used 'reflections from 60 data frames'
_cell_measurement_temperature 203(2)
_cell_measurement_theta_max 28.29
_cell_measurement_theta_min 1.47
_cell_volume 1059.6(2)
_computing_cell_refinement 'Bruker SMART'
_computing_data_collection 'Bruker SMART'
_computing_data_reduction 'Bruker SHELXTL'
_computing_molecular_graphics 'Bruker SHELXTL'
_computing_publication_material 'Bruker SHELXTL'
_computing_structure_refinement 'SHELXL-97 (Sheldrick, 1997)'
_computing_structure_solution 'SHELXS-97 (Sheldrick, 1990)'
_diffrn_ambient_temperature 203(2)
_diffrn_detector_area_resol_mean 836.6
_diffrn_measured_fraction_theta_full 0.989
_diffrn_measured_fraction_theta_max 0.885
_diffrn_measurement_device_type 'CCD area detector'
_diffrn_measurement_method 'phi and omega scans'
_diffrn_radiation_monochromator graphite
_diffrn_radiation_source 'fine-focus sealed tube'
_diffrn_radiation_type MoK\a
_diffrn_radiation_wavelength 0.71073
_diffrn_reflns_av_R_equivalents 0.0000
_diffrn_reflns_av_sigmaI/netI 0.0222
_diffrn_reflns_limit_h_max 12
_diffrn_reflns_limit_h_min -13
_diffrn_reflns_limit_k_max 13
_diffrn_reflns_limit_k_min -13
_diffrn_reflns_limit_l_max 15
_diffrn_reflns_limit_l_min 0
_diffrn_reflns_number 4631
_diffrn_reflns_theta_full 25.00
_diffrn_reflns_theta_max 28.26
_diffrn_reflns_theta_min 2.22
_diffrn_standards_decay_% <1
_diffrn_standards_interval_count 0
_diffrn_standards_interval_time 0
_diffrn_standards_number '50 standard frames at start and end'
_exptl_absorpt_coefficient_mu 5.198
_exptl_absorpt_correction_T_max 0.928067
_exptl_absorpt_correction_T_min 0.627688
_exptl_absorpt_correction_type multi-scan
_exptl_absorpt_process_details 'SADABS (Sheldrick, 2003)'
_exptl_crystal_colour orange
_exptl_crystal_density_diffrn 1.675
_exptl_crystal_density_method 'not measured'
_exptl_crystal_description block
_exptl_crystal_F_000 524
_exptl_crystal_size_max 0.2
_exptl_crystal_size_mid 0.2
_exptl_crystal_size_min 0.2
_refine_diff_density_max 1.515
_refine_diff_density_min -1.339
_refine_diff_density_rms 0.121
_refine_ls_extinction_method none
_refine_ls_goodness_of_fit_ref 1.044
_refine_ls_hydrogen_treatment constr
_refine_ls_matrix_type full
_refine_ls_number_parameters 256
_refine_ls_number_reflns 4631
_refine_ls_number_restraints 0
_refine_ls_restrained_S_all 1.044
_refine_ls_R_factor_all 0.0401
_refine_ls_R_factor_gt 0.0368
_refine_ls_shift/su_max 0.012
_refine_ls_shift/su_mean 0.000
_refine_ls_structure_factor_coef Fsqd
_refine_ls_weighting_details 'calc w=1/[\s^2^(Fo^2^)+(0.1400P)^2^+3.4173P] where P=(Fo^2^+2Fc^2^)/3'
_refine_ls_weighting_scheme calc
_refine_ls_wR_factor_gt 0.1669
_refine_ls_wR_factor_ref 0.1691
_reflns_number_gt 4402
_reflns_number_total 4631
_reflns_threshold_expression >2sigma(I)
_cod_data_source_file ic1003963_si_002_2.cif
_cod_data_source_block dr2012a
_cod_depositor_comments
;
The following automatic conversions were performed:

'_symmetry_cell_setting' value 'Triclinic' changed to 'triclinic'
according to the built-in table from CIF Core dictionary named
'cif_core.dic' version 2.4.1 from 2010-06-29.

Automatic conversion script
Id: cif_fix_values 1646 2011-03-28 12:23:43Z adriana 
;
_cod_original_cell_volume 1059.64(19)
_cod_database_code 4315669

loop_
_symmetry_equiv_pos_as_xyz
'x, y, z'
'-x, -y, -z'

loop_
_atom_site_label
_atom_site_type_symbol
_atom_site_fract_x
_atom_site_fract_y
_atom_site_fract_z
_atom_site_U_iso_or_equiv
_atom_site_adp_type
_atom_site_occupancy
_atom_site_symmetry_multiplicity
_atom_site_calc_flag
_atom_site_refinement_flags
_atom_site_disorder_assembly
_atom_site_disorder_group
Ta Ta 0.62380(3) 0.27371(3) 0.23818(3) 0.03032(16) Uani 1 1 d . . .
N1 N 0.5769(7) 0.2895(7) 0.3891(6) 0.0289(13) Uani 1 1 d . . .
N2 N 0.5575(8) 0.4194(7) 0.1989(6) 0.0302(13) Uani 1 1 d . . .
C1 C 0.7338(10) 0.4297(9) 0.6183(8) 0.0357(17) Uani 1 1 d . . .
H1A H 0.7299 0.5118 0.5974 0.043 Uiso 1 1 calc R . .
C2 C 0.8117(11) 0.4413(11) 0.7450(9) 0.047(2) Uani 1 1 d . . .
H2A H 0.8649 0.5320 0.8092 0.057 Uiso 1 1 calc R . .
C3 C 0.8128(12) 0.3210(12) 0.7795(9) 0.047(2) Uani 1 1 d . . .
H3A H 0.8600 0.3272 0.8666 0.056 Uiso 1 1 calc R . .
C4 C 0.7430(12) 0.1911(12) 0.6829(10) 0.049(2) Uani 1 1 d . . .
H4A H 0.7464 0.1091 0.7042 0.058 Uiso 1 1 calc R . .
C5 C 0.6676(11) 0.1816(10) 0.5541(9) 0.0404(19) Uani 1 1 d . . .
H5A H 0.6207 0.0931 0.4890 0.048 Uiso 1 1 calc R . .
C6 C 0.6614(9) 0.3017(9) 0.5212(7) 0.0300(15) Uani 1 1 d . . .
C7 C 0.4186(9) 0.2643(8) 0.3464(7) 0.0281(14) Uani 1 1 d . . .
C8 C 0.3453(10) 0.2214(9) 0.4194(8) 0.0340(16) Uani 1 1 d . . .
H8A H 0.4065 0.2281 0.5046 0.041 Uiso 1 1 calc R . .
C9 C 0.1812(10) 0.1680(10) 0.3684(9) 0.0391(18) Uani 1 1 d . . .
H9A H 0.1359 0.1453 0.4218 0.047 Uiso 1 1 calc R . .
C10 C 0.0845(9) 0.1481(10) 0.2403(7) 0.0363(18) Uani 1 1 d . . .
H10A H -0.0265 0.1007 0.2038 0.044 Uiso 1 1 calc R . .
C11 C 0.1566(9) 0.2003(8) 0.1679(7) 0.0284(14) Uani 1 1 d . . .
C12 C 0.3264(9) 0.2691(8) 0.2213(7) 0.0269(14) Uani 1 1 d . . .
C13 C 0.3910(9) 0.3354(9) 0.1443(8) 0.0299(15) Uani 1 1 d . . .
C14 C 0.2952(10) 0.3192(10) 0.0209(8) 0.0372(17) Uani 1 1 d . . .
H14A H 0.3410 0.3594 -0.0282 0.045 Uiso 1 1 calc R . .
C15 C 0.1264(11) 0.2427(12) -0.0361(8) 0.042(2) Uani 1 1 d . . .
H15A H 0.0612 0.2301 -0.1222 0.050 Uiso 1 1 calc R . .
C16 C 0.0625(10) 0.1884(10) 0.0383(8) 0.0382(18) Uani 1 1 d . . .
H16A H -0.0483 0.1412 0.0023 0.046 Uiso 1 1 calc R . .
C17 C 0.5481(11) 0.6491(10) 0.2261(9) 0.0377(18) Uani 1 1 d . . .
H17A H 0.4369 0.5985 0.1867 0.045 Uiso 1 1 calc R . .
C18 C 0.6275(13) 0.8007(11) 0.2689(11) 0.048(2) Uani 1 1 d . . .
H18A H 0.5697 0.8514 0.2606 0.057 Uiso 1 1 calc R . .
C19 C 0.7894(13) 0.8769(10) 0.3231(10) 0.046(2) Uani 1 1 d . . .
H19A H 0.8416 0.9791 0.3488 0.056 Uiso 1 1 calc R . .
C20 C 0.8747(11) 0.8040(10) 0.3399(9) 0.0429(19) Uani 1 1 d . . .
H20A H 0.9856 0.8565 0.3775 0.051 Uiso 1 1 calc R . .
C21 C 0.7978(10) 0.6515(9) 0.3013(8) 0.0346(16) Uani 1 1 d . . .
H21A H 0.8576 0.6023 0.3158 0.042 Uiso 1 1 calc R . .
C22 C 0.6313(9) 0.5718(9) 0.2409(8) 0.0312(15) Uani 1 1 d . . .
C23 C 0.4507(12) 0.0543(10) 0.1230(10) 0.045(2) Uani 1 1 d . . .
H23A H 0.5013 -0.0065 0.1330 0.067 Uiso 1 1 calc R . .
H23B H 0.4008 0.0485 0.0334 0.067 Uiso 1 1 calc R . .
H23C H 0.3711 0.0206 0.1500 0.067 Uiso 1 1 calc R . .
C24 C 0.7567(12) 0.3194(12) 0.1333(11) 0.049(2) Uani 1 1 d . . .
H24A H 0.7824 0.2422 0.1194 0.073 Uiso 1 1 calc R . .
H24B H 0.8539 0.4115 0.1831 0.073 Uiso 1 1 calc R . .
H24C H 0.6930 0.3249 0.0510 0.073 Uiso 1 1 calc R . .
C25 C 0.8440(13) 0.2941(14) 0.3790(11) 0.057(3) Uani 1 1 d . . .
H25A H 0.8237 0.2052 0.4010 0.085 Uiso 1 1 calc R . .
H25B H 0.8920 0.3755 0.4556 0.085 Uiso 1 1 calc R . .
H25C H 0.9154 0.3108 0.3437 0.085 Uiso 1 1 calc R . .

loop_
_atom_site_aniso_label
_atom_site_aniso_U_11
_atom_site_aniso_U_22
_atom_site_aniso_U_33
_atom_site_aniso_U_23
_atom_site_aniso_U_13
_atom_site_aniso_U_12
Ta 0.0302(2) 0.0327(2) 0.0329(2) 0.01093(14) 0.01668(16) 0.01805(16)
N1 0.022(3) 0.031(3) 0.026(3) 0.009(2) 0.005(2) 0.012(2)
N2 0.029(3) 0.036(3) 0.030(3) 0.016(3) 0.018(3) 0.016(3)
C1 0.035(4) 0.037(4) 0.037(4) 0.014(3) 0.013(3) 0.023(3)
C2 0.039(4) 0.051(5) 0.040(5) 0.000(4) 0.008(4) 0.027(4)
C3 0.047(5) 0.068(6) 0.036(4) 0.026(4) 0.018(4) 0.037(5)
C4 0.041(5) 0.053(5) 0.049(5) 0.029(5) 0.015(4) 0.024(4)
C5 0.043(5) 0.038(4) 0.043(5) 0.020(4) 0.018(4) 0.023(4)
C6 0.028(3) 0.034(4) 0.029(4) 0.015(3) 0.011(3) 0.017(3)
C7 0.030(4) 0.028(3) 0.030(3) 0.010(3) 0.014(3) 0.018(3)
C8 0.032(4) 0.039(4) 0.030(4) 0.010(3) 0.015(3) 0.016(3)
C9 0.036(4) 0.040(4) 0.044(5) 0.014(4) 0.027(4) 0.013(4)
C10 0.022(3) 0.040(4) 0.020(3) -0.004(3) -0.001(3) 0.005(3)
C11 0.027(3) 0.031(4) 0.024(3) 0.008(3) 0.010(3) 0.014(3)
C12 0.027(3) 0.028(3) 0.029(3) 0.011(3) 0.013(3) 0.015(3)
C13 0.028(3) 0.035(4) 0.031(4) 0.014(3) 0.016(3) 0.017(3)
C14 0.032(4) 0.050(5) 0.028(4) 0.012(3) 0.013(3) 0.020(4)
C15 0.035(4) 0.068(6) 0.030(4) 0.018(4) 0.010(3) 0.035(4)
C16 0.028(4) 0.051(5) 0.030(4) 0.009(3) 0.010(3) 0.020(4)
C17 0.038(4) 0.046(5) 0.043(5) 0.024(4) 0.023(4) 0.027(4)
C18 0.065(6) 0.042(5) 0.062(6) 0.029(4) 0.044(5) 0.033(5)
C19 0.054(5) 0.032(4) 0.047(5) 0.014(4) 0.021(4) 0.019(4)
C20 0.040(4) 0.039(4) 0.039(4) 0.009(4) 0.018(4) 0.011(4)
C21 0.035(4) 0.032(4) 0.031(4) 0.012(3) 0.012(3) 0.014(3)
C22 0.032(4) 0.035(4) 0.031(4) 0.016(3) 0.019(3) 0.016(3)
C23 0.051(5) 0.037(4) 0.054(5) 0.016(4) 0.030(5) 0.023(4)
C24 0.044(5) 0.058(6) 0.059(6) 0.026(5) 0.032(5) 0.029(5)
C25 0.054(6) 0.080(8) 0.056(6) 0.024(6) 0.028(5) 0.047(6)

loop_
_atom_type_symbol
_atom_type_description
_atom_type_scat_dispersion_real
_atom_type_scat_dispersion_imag
_atom_type_scat_source
C C 0.0033 0.0016 'International Tables Vol C Tables 4.2.6.8 and 6.1.1.4'
H H 0.0000 0.0000 'International Tables Vol C Tables 4.2.6.8 and 6.1.1.4'
N N 0.0061 0.0033 'International Tables Vol C Tables 4.2.6.8 and 6.1.1.4'
Ta Ta -0.7052 6.5227 'International Tables Vol C Tables 4.2.6.8 and 6.1.1.4'

loop_
_geom_angle_atom_site_label_1
_geom_angle_atom_site_label_2
_geom_angle_atom_site_label_3
_geom_angle
_geom_angle_site_symmetry_1
_geom_angle_site_symmetry_3
_geom_angle_publ_flag
N2 Ta N1 87.3(3) . . ?
N2 Ta C23 115.5(3) . . ?
N1 Ta C23 99.9(3) . . ?
N2 Ta C25 131.6(4) . . ?
N1 Ta C25 84.6(4) . . ?
C23 Ta C25 112.9(4) . . ?
N2 Ta C24 92.5(3) . . ?
N1 Ta C24 159.3(4) . . ?
C23 Ta C24 98.8(4) . . ?
C25 Ta C24 80.0(4) . . ?
N2 Ta C13 32.0(2) . . ?
N1 Ta C13 79.4(2) . . ?
C23 Ta C13 86.2(3) . . ?
C25 Ta C13 157.0(4) . . ?
C24 Ta C13 110.7(3) . . ?
C6 N1 C7 114.6(6) . . ?
C6 N1 Ta 133.4(5) . . ?
C7 N1 Ta 111.5(5) . . ?
C22 N2 C13 120.6(7) . . ?
C22 N2 Ta 135.5(5) . . ?
C13 N2 Ta 101.1(5) . . ?
C6 C1 C2 121.7(8) . . ?
C3 C2 C1 120.7(9) . . ?
C2 C3 C4 118.5(9) . . ?
C5 C4 C3 120.2(9) . . ?
C4 C5 C6 120.5(9) . . ?
C1 C6 C5 118.3(8) . . ?
C1 C6 N1 121.3(7) . . ?
C5 C6 N1 120.3(8) . . ?
C8 C7 N1 120.5(7) . . ?
C8 C7 C12 118.4(7) . . ?
N1 C7 C12 120.8(7) . . ?
C7 C8 C9 121.3(8) . . ?
C10 C9 C8 121.2(8) . . ?
C9 C10 C11 118.3(7) . . ?
C10 C11 C16 120.1(7) . . ?
C10 C11 C12 121.6(7) . . ?
C16 C11 C12 118.3(7) . . ?
C11 C12 C13 117.4(7) . . ?
C11 C12 C7 117.7(7) . . ?
C13 C12 C7 124.9(7) . . ?
C14 C13 N2 119.5(7) . . ?
C14 C13 C12 121.2(7) . . ?
N2 C13 C12 119.3(7) . . ?
C14 C13 Ta 130.1(6) . . ?
N2 C13 Ta 46.9(4) . . ?
C12 C13 Ta 91.6(5) . . ?
C13 C14 C15 121.7(8) . . ?
C16 C15 C14 118.1(8) . . ?
C15 C16 C11 122.9(8) . . ?
C22 C17 C18 120.7(9) . . ?
C19 C18 C17 120.7(9) . . ?
C18 C19 C20 120.0(9) . . ?
C19 C20 C21 120.4(9) . . ?
C20 C21 C22 120.1(8) . . ?
C17 C22 N2 123.2(8) . . ?
C17 C22 C21 118.0(8) . . ?
N2 C22 C21 118.8(7) . . ?

loop_
_geom_bond_atom_site_label_1
_geom_bond_atom_site_label_2
_geom_bond_distance
_geom_bond_site_symmetry_2
_geom_bond_publ_flag
Ta N2 1.954(7) . ?
Ta N1 2.061(7) . ?
Ta C23 2.125(10) . ?
Ta C25 2.156(11) . ?
Ta C24 2.187(10) . ?
Ta C13 2.624(8) . ?
N1 C6 1.432(9) . ?
N1 C7 1.428(10) . ?
N2 C22 1.401(10) . ?
N2 C13 1.417(10) . ?
C1 C6 1.370(12) . ?
C1 C2 1.369(13) . ?
C2 C3 1.384(14) . ?
C3 C4 1.385(16) . ?
C4 C5 1.394(13) . ?
C5 C6 1.388(11) . ?
C7 C8 1.386(11) . ?
C7 C12 1.443(10) . ?
C8 C9 1.407(12) . ?
C9 C10 1.394(13) . ?
C10 C11 1.394(12) . ?
C11 C16 1.426(11) . ?
C11 C12 1.443(10) . ?
C12 C13 1.443(10) . ?
C13 C14 1.358(11) . ?
C14 C15 1.429(12) . ?
C15 C16 1.367(13) . ?
C17 C22 1.388(12) . ?
C17 C18 1.392(13) . ?
C18 C19 1.372(15) . ?
C19 C20 1.366(14) . ?
C20 C21 1.401(12) . ?
C21 C22 1.409(11) . ?

loop_
_geom_torsion_atom_site_label_1
_geom_torsion_atom_site_label_2
_geom_torsion_atom_site_label_3
_geom_torsion_atom_site_label_4
_geom_torsion
_geom_torsion_site_symmetry_1
_geom_torsion_site_symmetry_2
_geom_torsion_site_symmetry_3
_geom_torsion_site_symmetry_4
_geom_torsion_publ_flag
N2 Ta N1 C6 -134.5(7) . . . . ?
C23 Ta N1 C6 110.1(7) . . . . ?
C25 Ta N1 C6 -2.3(8) . . . . ?
C24 Ta N1 C6 -44.5(13) . . . . ?
C13 Ta N1 C6 -165.7(7) . . . . ?
N2 Ta N1 C7 54.8(5) . . . . ?
C23 Ta N1 C7 -60.6(6) . . . . ?
C25 Ta N1 C7 -172.9(6) . . . . ?
C24 Ta N1 C7 144.8(9) . . . . ?
C13 Ta N1 C7 23.6(5) . . . . ?
N1 Ta N2 C22 85.7(7) . . . . ?
C23 Ta N2 C22 -174.5(7) . . . . ?
C25 Ta N2 C22 5.3(10) . . . . ?
C24 Ta N2 C22 -73.5(8) . . . . ?
C13 Ta N2 C22 159.8(10) . . . . ?
N1 Ta N2 C13 -74.1(5) . . . . ?
C23 Ta N2 C13 25.7(6) . . . . ?
C25 Ta N2 C13 -154.5(6) . . . . ?
C24 Ta N2 C13 126.7(5) . . . . ?
C6 C1 C2 C3 -3.3(15) . . . . ?
C1 C2 C3 C4 4.4(16) . . . . ?
C2 C3 C4 C5 -2.7(16) . . . . ?
C3 C4 C5 C6 -0.1(15) . . . . ?
C2 C1 C6 C5 0.4(14) . . . . ?
C2 C1 C6 N1 178.5(8) . . . . ?
C4 C5 C6 C1 1.3(14) . . . . ?
C4 C5 C6 N1 -176.8(8) . . . . ?
C7 N1 C6 C1 -82.0(9) . . . . ?
Ta N1 C6 C1 107.6(9) . . . . ?
C7 N1 C6 C5 96.0(9) . . . . ?
Ta N1 C6 C5 -74.4(10) . . . . ?
C6 N1 C7 C8 -14.4(10) . . . . ?
Ta N1 C7 C8 158.1(6) . . . . ?
C6 N1 C7 C12 171.6(7) . . . . ?
Ta N1 C7 C12 -15.8(8) . . . . ?
N1 C7 C8 C9 -167.1(8) . . . . ?
C12 C7 C8 C9 7.0(12) . . . . ?
C7 C8 C9 C10 3.8(14) . . . . ?
C8 C9 C10 C11 -8.4(14) . . . . ?
C9 C10 C11 C16 -177.0(8) . . . . ?
C9 C10 C11 C12 2.1(13) . . . . ?
C10 C11 C12 C13 -172.6(8) . . . . ?
C16 C11 C12 C13 6.5(11) . . . . ?
C10 C11 C12 C7 8.5(11) . . . . ?
C16 C11 C12 C7 -172.4(7) . . . . ?
C8 C7 C12 C11 -12.8(10) . . . . ?
N1 C7 C12 C11 161.3(7) . . . . ?
C8 C7 C12 C13 168.3(8) . . . . ?
N1 C7 C12 C13 -17.6(11) . . . . ?
C22 N2 C13 C14 77.3(10) . . . . ?
Ta N2 C13 C14 -119.0(7) . . . . ?
C22 N2 C13 C12 -102.3(8) . . . . ?
Ta N2 C13 C12 61.3(8) . . . . ?
C22 N2 C13 Ta -163.7(8) . . . . ?
C11 C12 C13 C14 -7.4(12) . . . . ?
C7 C12 C13 C14 171.5(8) . . . . ?
C11 C12 C13 N2 172.3(7) . . . . ?
C7 C12 C13 N2 -8.9(12) . . . . ?
C11 C12 C13 Ta -147.9(6) . . . . ?
C7 C12 C13 Ta 31.0(8) . . . . ?
N2 Ta C13 C14 95.4(9) . . . . ?
N1 Ta C13 C14 -162.4(8) . . . . ?
C23 Ta C13 C14 -61.5(8) . . . . ?
C25 Ta C13 C14 151.0(11) . . . . ?
C24 Ta C13 C14 36.5(9) . . . . ?
N1 Ta C13 N2 102.2(5) . . . . ?
C23 Ta C13 N2 -156.9(5) . . . . ?
C25 Ta C13 N2 55.6(11) . . . . ?
C24 Ta C13 N2 -58.9(6) . . . . ?
N2 Ta C13 C12 -130.0(7) . . . . ?
N1 Ta C13 C12 -27.8(5) . . . . ?
C23 Ta C13 C12 73.0(5) . . . . ?
C25 Ta C13 C12 -74.4(11) . . . . ?
C24 Ta C13 C12 171.1(5) . . . . ?
N2 C13 C14 C15 -176.3(8) . . . . ?
C12 C13 C14 C15 3.4(14) . . . . ?
Ta C13 C14 C15 127.0(8) . . . . ?
C13 C14 C15 C16 1.6(14) . . . . ?
C14 C15 C16 C11 -2.3(15) . . . . ?
C10 C11 C16 C15 177.3(9) . . . . ?
C12 C11 C16 C15 -1.8(13) . . . . ?
C22 C17 C18 C19 2.0(15) . . . . ?
C17 C18 C19 C20 -2.4(16) . . . . ?
C18 C19 C20 C21 0.3(15) . . . . ?
C19 C20 C21 C22 2.2(13) . . . . ?
C18 C17 C22 N2 -179.5(8) . . . . ?
C18 C17 C22 C21 0.5(13) . . . . ?
C13 N2 C22 C17 -3.6(11) . . . . ?
Ta N2 C22 C17 -160.4(7) . . . . ?
C13 N2 C22 C21 176.4(7) . . . . ?
Ta N2 C22 C21 19.6(11) . . . . ?
C20 C21 C22 C17 -2.5(12) . . . . ?
C20 C21 C22 N2 177.5(7) . . . . ?

loop_
_cod_related_entry_id
_cod_related_entry_database
_cod_related_entry_code
1 ChemSpider 30660991
